data_1000080
loop_
_publ_author_name
'Amoros, P'
'Beltran-Porter, D'
'Le Bail, A'
'Ferey, G'
'Villeneuve, G'

_publ_section_title
;
Crystal structure of A(VO~2~)(HPO~4~)(A=NH~4~^+^,K^+^, Rb^+^) solved
from X-ray powder diffraction
;
_journal_coden_ASTM EJSCE5
_journal_name_full
;
European Journal of Solid State Inorganic Chemistry
;
_journal_page_first 599
_journal_page_last 607
_journal_volume 25
_journal_year 1988
_chemical_formula_structural '(N H4) (V O2) (H P O4)'
_chemical_formula_sum 'H5 N O6 P V'
_chemical_name_systematic 'Ammonium dioxovanadium hydrogenphosphate'
_space_group_IT_number 61
_symmetry_cell_setting orthorhombic
_symmetry_Int_Tables_number 61
_symmetry_space_group_name_Hall '-P 2ac 2ab'
_symmetry_space_group_name_H-M 'P b c a'
_cell_angle_alpha 90
_cell_angle_beta 90
_cell_angle_gamma 90
_cell_formula_units_Z 8
_cell_length_a 6.8064(6)
_cell_length_b 9.2567(7)
_cell_length_c 17.732(2)
_cell_volume 1117.2
_refine_ls_R_factor_all 0.047
_cod_database_code 1000080

loop_
_symmetry_equiv_pos_as_xyz
x,y,z
1/2+x,1/2-y,-z
-x,1/2+y,1/2-z
1/2-x,-y,1/2+z
-x,-y,-z
1/2-x,1/2+y,z
x,1/2-y,1/2+z
1/2+x,y,1/2-z

loop_
_atom_site_label
_atom_site_type_symbol
_atom_site_symmetry_multiplicity
_atom_site_Wyckoff_symbol
_atom_site_fract_x
_atom_site_fract_y
_atom_site_fract_z
_atom_site_occupancy
_atom_site_attached_hydrogens
_atom_site_calc_flag
N1 N3- 8 b 0.272(1) 0.8113(8) 0.0953(4) 1. 4 d
V1 V5+ 8 b 0.0230(5) 0.9587(3) 0.7587(2) 1. 0 d
P1 P5+ 8 b 0.8122(7) 0.8988(4) 0.6009(3) 1. 0 d
O1 O2- 8 b 0.863(1) 0.7476(9) 0.5620(5) 1. 0 d
O2 O2- 8 b 0.767(1) 0.0158(9) 0.5395(4) 1. 0 d
O3 O2- 8 b 0.107(1) 0.8856(9) 0.8532(4) 1. 0 d
O4 O2- 8 b 0.487(1) 0.9500(9) 0.8493(4) 1. 0 d
O5 O2- 8 b -0.020(1) 0.8777(9) 0.2313(4) 1. 0 d
O6 O2- 8 b 0.207(1) 0.0970(9) 0.2260(4) 1. 0 d
. . . . . . . . 1 dum

loop_
_atom_type_symbol
_atom_type_oxidation_number
N3- -3.000
V5+ 5.000
P5+ 5.000
O2- -2.000

loop_
_cod_changelog_entry_id
_cod_changelog_entry_author
_cod_changelog_entry_date
_cod_changelog_entry_text
1 'Vaitkus, Antanas' 2022-11-09T15:23:00+02:00
;
 Replaced a dummy hydrogen atom with a generic dummy atom that has a single
 attached hydrogen atom.
;
